data_4509332
loop_
_publ_author_name
'Santillan, Guillermo A.'
'Carrano, Carl J.'

_publ_section_title
;
 Self-Assembly of Silver(I) Coordination Polymers Formed through Hydrogen
 Bonding with Ditopic Heteroscorpionate Ligands
;
_journal_issue 3
_journal_name_full 'Crystal Growth &amp; Design'
_journal_page_first 1590
_journal_paper_doi 10.1021/cg801256h
_journal_volume 9
_journal_year 2009
_chemical_formula_sum 'C36 H39 Ag N8 O4'
_chemical_formula_weight 755.62
_chemical_name_systematic
;

 ?

;
_space_group_IT_number 15
_symmetry_cell_setting monoclinic
_symmetry_space_group_name_Hall '-C 2yc'
_symmetry_space_group_name_H-M 'C 1 2/c 1'
_atom_sites_solution_hydrogens geom
_atom_sites_solution_primary direct
_atom_sites_solution_secondary difmap
_audit_creation_method SHELXL-97
_cell_angle_alpha 90.00
_cell_angle_beta 93.107(13)
_cell_angle_gamma 90.00
_cell_formula_units_Z 4
_cell_length_a 14.371(3)
_cell_length_b 14.218(3)
_cell_length_c 17.119(4)
_cell_measurement_reflns_used 7963
_cell_measurement_temperature 240(2)
_cell_measurement_theta_max 28.79
_cell_measurement_theta_min 2.30
_cell_volume 3492.7(13)
_computing_cell_refinement 'Bruker SMART'
_computing_data_collection 'Bruker SMART'
_computing_data_reduction 'Bruker SAINT'
_computing_molecular_graphics 'Bruker SHELXTL'
_computing_publication_material 'Bruker SHELXTL'
_computing_structure_refinement 'SHELXL-97 (Sheldrick, 1997)'
_computing_structure_solution 'SHELXS-97 (Sheldrick, 1990)'
_diffrn_ambient_temperature 240(2)
_diffrn_measured_fraction_theta_full 0.980
_diffrn_measured_fraction_theta_max 0.980
_diffrn_measurement_device_type 'CCD area detector'
_diffrn_measurement_method 'phi and omega scans'
_diffrn_radiation_monochromator graphite
_diffrn_radiation_source 'fine-focus sealed tube'
_diffrn_radiation_type MoK\a
_diffrn_radiation_wavelength 0.71073
_diffrn_reflns_av_R_equivalents 0.0409
_diffrn_reflns_av_sigmaI/netI 0.0282
_diffrn_reflns_limit_h_max 18
_diffrn_reflns_limit_h_min -19
_diffrn_reflns_limit_k_max 19
_diffrn_reflns_limit_k_min -19
_diffrn_reflns_limit_l_max 22
_diffrn_reflns_limit_l_min -23
_diffrn_reflns_number 32562
_diffrn_reflns_theta_full 29.34
_diffrn_reflns_theta_max 29.34
_diffrn_reflns_theta_min 2.84
_exptl_absorpt_coefficient_mu 0.628
_exptl_absorpt_correction_T_max 0.8847
_exptl_absorpt_correction_T_min 0.8847
_exptl_absorpt_correction_type multi-scan
_exptl_absorpt_process_details SADABS
_exptl_crystal_colour colorless
_exptl_crystal_density_diffrn 1.437
_exptl_crystal_density_meas ?
_exptl_crystal_density_method 'not measured'
_exptl_crystal_description block
_exptl_crystal_F_000 1560
_exptl_crystal_size_max 0.20
_exptl_crystal_size_mid 0.20
_exptl_crystal_size_min 0.20
_refine_diff_density_max 0.828
_refine_diff_density_min -0.380
_refine_diff_density_rms 0.063
_refine_ls_extinction_method none
_refine_ls_goodness_of_fit_ref 1.035
_refine_ls_hydrogen_treatment constr
_refine_ls_matrix_type full
_refine_ls_number_parameters 223
_refine_ls_number_reflns 4683
_refine_ls_number_restraints 0
_refine_ls_restrained_S_all 1.035
_refine_ls_R_factor_all 0.0463
_refine_ls_R_factor_gt 0.0345
_refine_ls_shift/su_max 0.001
_refine_ls_shift/su_mean 0.000
_refine_ls_structure_factor_coef Fsqd
_refine_ls_weighting_details 'calc w=1/[\s^2^(Fo^2^)+(0.0507P)^2^+3.5222P] where P=(Fo^2^+2Fc^2^)/3'
_refine_ls_weighting_scheme calc
_refine_ls_wR_factor_gt 0.0908
_refine_ls_wR_factor_ref 0.0971
_reflns_number_gt 3878
_reflns_number_total 4683
_reflns_threshold_expression >2sigma(I)
_cod_data_source_file cg801256hsup1.cif
_cod_data_source_block gs19d
_cod_depositor_comments
;
The following automatic conversions were performed:

'_symmetry_cell_setting' value 'Monoclinic' changed to 'monoclinic'
according to /home/saulius/struct/CIF-dictionaries/cif_core.dic
dictionary named 'cif_core.dic' version 2.4.2 from 2011-04-26.

Automatic conversion script
Id: cif_fix_values 1891 2012-01-12 08:04:46Z andrius 

The following automatic conversions were performed:

'_exptl_crystal_density_meas' value 'not measured' was changed to '?'
- the value is perceived as not measured.

Automatic conversion script
Id: cif_fix_values 3008 2015-01-20 13:52:24Z robertas 
;
_cod_original_sg_symbol_H-M C2/c
_cod_database_code 4509332

loop_
_symmetry_equiv_pos_as_xyz
'x, y, z'
'-x, y, -z+1/2'
'x+1/2, y+1/2, z'
'-x+1/2, y+1/2, -z+1/2'
'-x, -y, -z'
'x, -y, z-1/2'
'-x+1/2, -y+1/2, -z'
'x+1/2, -y+1/2, z-1/2'

loop_
_atom_site_label
_atom_site_type_symbol
_atom_site_fract_x
_atom_site_fract_y
_atom_site_fract_z
_atom_site_U_iso_or_equiv
_atom_site_adp_type
_atom_site_occupancy
_atom_site_symmetry_multiplicity
_atom_site_calc_flag
_atom_site_refinement_flags
Ag1 Ag 1.0000 0.938642(17) 1.2500 0.03765(9) Uani 1 2 d S
N1 N 0.86311(11) 0.90873(12) 1.30723(9) 0.0294(3) Uani 1 1 d .
N2 N 0.77717(11) 0.91272(11) 1.26897(9) 0.0265(3) Uani 1 1 d .
N3 N 0.89752(12) 1.03214(12) 1.16672(10) 0.0323(4) Uani 1 1 d .
N4 N 0.80397(11) 1.01692(11) 1.16333(9) 0.0290(3) Uani 1 1 d .
O1 O 0.91663(12) 0.63096(11) 0.92746(9) 0.0426(4) Uani 1 1 d .
O2 O 0.95533(14) 0.55475(11) 1.03824(10) 0.0490(4) Uani 1 1 d .
C1 C 0.60720(15) 0.91756(19) 1.29544(17) 0.0490(6) Uani 1 1 d .
H1A H 0.5706 0.9199 1.3413 0.074 Uiso 1 1 calc R
H1B H 0.5916 0.8611 1.2657 0.074 Uiso 1 1 calc R
H1C H 0.5937 0.9724 1.2631 0.074 Uiso 1 1 calc R
C2 C 0.70823(13) 0.91634(14) 1.32019(13) 0.0315(4) Uani 1 1 d .
C3 C 0.75082(15) 0.91409(16) 1.39313(13) 0.0370(5) Uani 1 1 d .
H3A H 0.7217 0.9155 1.4410 0.044 Uiso 1 1 calc R
C4 C 0.84670(14) 0.90923(15) 1.38269(12) 0.0327(4) Uani 1 1 d .
C5 C 0.92535(18) 0.9035(2) 1.44236(14) 0.0526(6) Uani 1 1 d .
H5A H 0.9837 0.9008 1.4165 0.079 Uiso 1 1 calc R
H5B H 0.9188 0.8473 1.4738 0.079 Uiso 1 1 calc R
H5C H 0.9250 0.9586 1.4758 0.079 Uiso 1 1 calc R
C6 C 0.65138(19) 1.0996(2) 1.1345(2) 0.0613(8) Uani 1 1 d .
H6A H 0.6261 1.0383 1.1463 0.092 Uiso 1 1 calc R
H6B H 0.6319 1.1172 1.0814 0.092 Uiso 1 1 calc R
H6C H 0.6287 1.1458 1.1706 0.092 Uiso 1 1 calc R
C7 C 0.75542(16) 1.09596(15) 1.14269(13) 0.0386(5) Uani 1 1 d .
C8 C 0.82090(19) 1.16341(16) 1.13283(14) 0.0473(6) Uani 1 1 d .
H8A H 0.8097 1.2263 1.1182 0.057 Uiso 1 1 calc R
C9 C 0.90751(17) 1.12189(15) 1.14837(12) 0.0385(5) Uani 1 1 d .
C10 C 1.0029(2) 1.1628(2) 1.14452(16) 0.0575(7) Uani 1 1 d .
H10A H 1.0490 1.1151 1.1585 0.086 Uiso 1 1 calc R
H10B H 1.0098 1.2152 1.1807 0.086 Uiso 1 1 calc R
H10C H 1.0117 1.1848 1.0918 0.086 Uiso 1 1 calc R
C11 C 0.76901(13) 0.92491(12) 1.18463(11) 0.0264(4) Uani 1 1 d .
H11A H 0.7017 0.9238 1.1690 0.032 Uiso 1 1 calc R
C12 C 0.81467(12) 0.84704(13) 1.13925(11) 0.0263(4) Uani 1 1 d .
C13 C 0.84374(18) 0.76379(15) 1.17359(12) 0.0414(5) Uani 1 1 d .
H13A H 0.8396 0.7553 1.2277 0.050 Uiso 1 1 calc R
C14 C 0.87924(18) 0.69226(16) 1.12859(13) 0.0440(5) Uani 1 1 d .
H14A H 0.9003 0.6363 1.1529 0.053 Uiso 1 1 calc R
C15 C 0.88395(13) 0.70223(13) 1.04893(12) 0.0292(4) Uani 1 1 d .
C16 C 0.85216(13) 0.78516(13) 1.01434(11) 0.0282(4) Uani 1 1 d .
H16A H 0.8530 0.7923 0.9598 0.034 Uiso 1 1 calc R
C17 C 0.81930(13) 0.85735(13) 1.05921(11) 0.0277(4) Uani 1 1 d .
H17A H 0.7999 0.9140 1.0352 0.033 Uiso 1 1 calc R
C18 C 0.92084(13) 0.62480(14) 0.99908(12) 0.0312(4) Uani 1 1 d .
H100 H 1.0000 0.5000 1.0000 0.13(2) Uiso 1 2 d S

loop_
_atom_site_aniso_label
_atom_site_aniso_U_11
_atom_site_aniso_U_22
_atom_site_aniso_U_33
_atom_site_aniso_U_23
_atom_site_aniso_U_13
_atom_site_aniso_U_12
Ag1 0.02123(11) 0.05151(16) 0.04029(14) 0.000 0.00256(9) 0.000
N1 0.0220(7) 0.0383(9) 0.0275(8) -0.0016(7) -0.0007(6) -0.0004(6)
N2 0.0206(7) 0.0297(8) 0.0292(8) -0.0055(6) 0.0010(6) 0.0011(6)
N3 0.0339(9) 0.0316(8) 0.0310(8) 0.0007(7) -0.0007(7) -0.0024(7)
N4 0.0315(8) 0.0232(8) 0.0316(8) -0.0042(6) -0.0040(7) 0.0038(6)
O1 0.0535(9) 0.0353(8) 0.0394(8) -0.0080(6) 0.0082(7) 0.0085(7)
O2 0.0613(11) 0.0416(9) 0.0442(9) -0.0059(7) 0.0038(8) 0.0279(8)
C1 0.0247(10) 0.0637(16) 0.0591(15) -0.0083(12) 0.0067(10) -0.0034(10)
C2 0.0253(9) 0.0294(10) 0.0404(11) -0.0072(8) 0.0074(8) -0.0017(7)
C3 0.0353(11) 0.0426(11) 0.0343(10) -0.0053(9) 0.0123(9) -0.0049(9)
C4 0.0316(10) 0.0381(10) 0.0285(9) -0.0010(8) 0.0029(8) -0.0040(8)
C5 0.0433(13) 0.0842(19) 0.0295(11) 0.0048(11) -0.0054(10) -0.0036(13)
C6 0.0512(15) 0.0433(14) 0.087(2) -0.0027(14) -0.0164(14) 0.0218(12)
C7 0.0478(12) 0.0282(10) 0.0390(11) -0.0059(8) -0.0063(10) 0.0116(9)
C8 0.0688(16) 0.0268(11) 0.0458(12) 0.0032(9) -0.0021(12) 0.0052(10)
C9 0.0548(13) 0.0328(11) 0.0277(9) -0.0009(8) 0.0019(9) -0.0076(9)
C10 0.0677(17) 0.0570(16) 0.0482(14) 0.0083(12) 0.0056(13) -0.0259(13)
C11 0.0243(8) 0.0254(9) 0.0290(9) -0.0056(7) -0.0031(7) 0.0029(6)
C12 0.0239(8) 0.0232(9) 0.0314(9) -0.0053(7) -0.0015(7) 0.0021(6)
C13 0.0639(15) 0.0319(11) 0.0286(10) -0.0009(8) 0.0029(10) 0.0154(10)
C14 0.0639(15) 0.0301(11) 0.0376(11) -0.0012(8) 0.0003(11) 0.0186(10)
C15 0.0255(9) 0.0256(9) 0.0364(10) -0.0070(7) 0.0007(7) 0.0029(7)
C16 0.0274(9) 0.0281(9) 0.0293(9) -0.0041(7) 0.0029(7) -0.0003(7)
C17 0.0286(9) 0.0217(9) 0.0324(9) -0.0006(7) -0.0011(7) 0.0023(7)
C18 0.0257(9) 0.0285(10) 0.0397(11) -0.0075(8) 0.0034(8) 0.0036(7)

loop_
_atom_type_symbol
_atom_type_description
_atom_type_scat_dispersion_real
_atom_type_scat_dispersion_imag
_atom_type_scat_source
C C 0.0033 0.0016 'International Tables Vol C Tables 4.2.6.8 and 6.1.1.4'
H H 0.0000 0.0000 'International Tables Vol C Tables 4.2.6.8 and 6.1.1.4'
N N 0.0061 0.0033 'International Tables Vol C Tables 4.2.6.8 and 6.1.1.4'
O O 0.0106 0.0060 'International Tables Vol C Tables 4.2.6.8 and 6.1.1.4'
Ag Ag -0.8971 1.1015 'International Tables Vol C Tables 4.2.6.8 and 6.1.1.4'

loop_
_geom_angle_atom_site_label_1
_geom_angle_atom_site_label_2
_geom_angle_atom_site_label_3
_geom_angle
_geom_angle_site_symmetry_1
_geom_angle_site_symmetry_3
N1 Ag1 N1 158.54(9) . 2_757
N1 Ag1 N3 111.34(6) . 2_757
N1 Ag1 N3 80.95(6) 2_757 2_757
N1 Ag1 N3 80.95(6) . .
N1 Ag1 N3 111.34(6) 2_757 .
N3 Ag1 N3 112.61(8) 2_757 .
C4 N1 N2 105.24(15) . .
C4 N1 Ag1 128.29(13) . .
N2 N1 Ag1 124.28(12) . .
C2 N2 N1 111.32(16) . .
C2 N2 C11 127.91(16) . .
N1 N2 C11 120.21(15) . .
C9 N3 N4 105.24(17) . .
C9 N3 Ag1 127.22(14) . .
N4 N3 Ag1 120.76(12) . .
N3 N4 C7 111.83(17) . .
N3 N4 C11 119.10(15) . .
C7 N4 C11 128.99(18) . .
N2 C2 C3 106.49(17) . .
N2 C2 C1 123.4(2) . .
C3 C2 C1 130.1(2) . .
C2 C3 C4 106.31(18) . .
N1 C4 C3 110.65(18) . .
N1 C4 C5 120.10(19) . .
C3 C4 C5 129.2(2) . .
N4 C7 C8 105.4(2) . .
N4 C7 C6 123.3(2) . .
C8 C7 C6 131.2(2) . .
C7 C8 C9 107.16(19) . .
N3 C9 C8 110.3(2) . .
N3 C9 C10 119.8(2) . .
C8 C9 C10 129.8(2) . .
N4 C11 N2 110.25(14) . .
N4 C11 C12 111.22(16) . .
N2 C11 C12 114.00(15) . .
C13 C12 C17 118.98(17) . .
C13 C12 C11 122.48(17) . .
C17 C12 C11 118.29(16) . .
C12 C13 C14 120.31(19) . .
C15 C14 C13 120.87(19) . .
C14 C15 C16 118.57(18) . .
C14 C15 C18 121.57(18) . .
C16 C15 C18 119.85(18) . .
C17 C16 C15 120.64(18) . .
C16 C17 C12 120.57(17) . .
O1 C18 O2 124.98(18) . .
O1 C18 C15 120.91(18) . .
O2 C18 C15 114.11(18) . .

loop_
_geom_bond_atom_site_label_1
_geom_bond_atom_site_label_2
_geom_bond_distance
_geom_bond_site_symmetry_2
Ag1 N1 2.2847(16) .
Ag1 N1 2.2847(16) 2_757
Ag1 N3 2.3961(18) 2_757
Ag1 N3 2.3961(18) .
N1 C4 1.326(3) .
N1 N2 1.367(2) .
N2 C2 1.359(3) .
N2 C11 1.453(2) .
N3 C9 1.324(3) .
N3 N4 1.360(2) .
N4 C7 1.359(3) .
N4 C11 1.455(2) .
O1 C18 1.228(3) .
O2 C18 1.285(3) .
C1 C2 1.490(3) .
C2 C3 1.361(3) .
C3 C4 1.401(3) .
C4 C5 1.484(3) .
C6 C7 1.495(4) .
C7 C8 1.360(4) .
C8 C9 1.390(4) .
C9 C10 1.494(3) .
C11 C12 1.522(2) .
C12 C13 1.376(3) .
C12 C17 1.383(3) .
C13 C14 1.390(3) .
C14 C15 1.376(3) .
C15 C16 1.386(3) .
C15 C18 1.507(3) .
C16 C17 1.380(3) .
